data_7020851
loop_
_publ_author_name
'Wang, Dong'
'Xu, Qiu-Lei'
'Zhang, Song'
'Li, Hong-Yan'
'Wang, Cheng-Cheng'
'Li, Tian-Yi'
'Jing, Yi-Ming'
'Huang, Wei'
'Zheng, You-Xuan'
'Accorsi, Gianluca'

_publ_section_title
;
 Synthesis and photoluminescence properties of rhenium(i) complexes based
 on 2,2':6',2''-terpyridine derivatives with hole-transporting units.
;
_journal_issue 8
_journal_name_full 'Dalton transactions (Cambridge, England : 2003)'
_journal_page_first 2716
_journal_page_last 2723
_journal_paper_doi 10.1039/c2dt32154h
_journal_volume 42
_journal_year 2013
_chemical_formula_sum 'C32 H26 Cl N4 O4 Re'
_chemical_formula_weight 752.22
_chemical_name_systematic
;
?
;
_space_group_IT_number 14
_symmetry_cell_setting monoclinic
_symmetry_space_group_name_Hall '-P 2ybc'
_symmetry_space_group_name_H-M 'P 1 21/c 1'
_atom_sites_solution_hydrogens geom
_atom_sites_solution_primary direct
_atom_sites_solution_secondary difmap
_audit_creation_method SHELXL-97
_cell_angle_alpha 90.00
_cell_angle_beta 107.024(7)
_cell_angle_gamma 90.00
_cell_formula_units_Z 4
_cell_length_a 7.0443(14)
_cell_length_b 26.056(5)
_cell_length_c 17.159(3)
_cell_measurement_temperature 293(2)
_cell_volume 3011.5(10)
_computing_structure_refinement 'SHELXL-97 (Sheldrick, 1997)'
_computing_structure_solution 'SHELXS-97 (Sheldrick, 1990)'
_diffrn_ambient_temperature 293(2)
_diffrn_measured_fraction_theta_full 0.979
_diffrn_measured_fraction_theta_max 0.979
_diffrn_radiation_monochromator graphite
_diffrn_radiation_source 'fine-focus sealed tube'
_diffrn_radiation_type MoK\a
_diffrn_radiation_wavelength 0.71073
_diffrn_reflns_av_R_equivalents 0.0480
_diffrn_reflns_av_sigmaI/netI 0.0569
_diffrn_reflns_limit_h_max 7
_diffrn_reflns_limit_h_min -8
_diffrn_reflns_limit_k_max 30
_diffrn_reflns_limit_k_min -30
_diffrn_reflns_limit_l_max 17
_diffrn_reflns_limit_l_min -20
_diffrn_reflns_number 13547
_diffrn_reflns_theta_full 25.00
_diffrn_reflns_theta_max 25.00
_diffrn_reflns_theta_min 2.48
_exptl_absorpt_coefficient_mu 4.167
_exptl_absorpt_correction_T_max 0.6134
_exptl_absorpt_correction_T_min 0.5931
_exptl_crystal_density_diffrn 1.659
_exptl_crystal_density_method 'not measured'
_exptl_crystal_F_000 1480
_exptl_crystal_size_max 0.14
_exptl_crystal_size_mid 0.13
_exptl_crystal_size_min 0.13
_refine_diff_density_max 3.533
_refine_diff_density_min -2.351
_refine_diff_density_rms 0.176
_refine_ls_extinction_method none
_refine_ls_goodness_of_fit_ref 1.035
_refine_ls_hydrogen_treatment mixed
_refine_ls_matrix_type full
_refine_ls_number_parameters 379
_refine_ls_number_reflns 5201
_refine_ls_number_restraints 3
_refine_ls_restrained_S_all 1.035
_refine_ls_R_factor_all 0.0616
_refine_ls_R_factor_gt 0.0518
_refine_ls_shift/su_max 0.002
_refine_ls_shift/su_mean 0.000
_refine_ls_structure_factor_coef Fsqd
_refine_ls_weighting_details 'calc w=1/[\s^2^(Fo^2^)+(0.0984P)^2^+2.5408P] where P=(Fo^2^+2Fc^2^)/3'
_refine_ls_weighting_scheme calc
_refine_ls_wR_factor_gt 0.1416
_refine_ls_wR_factor_ref 0.1489
_reflns_number_gt 4287
_reflns_number_total 5201
_reflns_threshold_expression >2sigma(I)
_cod_data_source_file c2dt32154h.txt
_cod_data_source_block 1
_cod_original_sg_symbol_H-M P21/c
_cod_database_code 7020851

loop_
_symmetry_equiv_pos_as_xyz
'x, y, z'
'-x, y+1/2, -z+1/2'
'-x, -y, -z'
'x, -y-1/2, z-1/2'

loop_
_atom_site_label
_atom_site_type_symbol
_atom_site_fract_x
_atom_site_fract_y
_atom_site_fract_z
_atom_site_U_iso_or_equiv
_atom_site_adp_type
_atom_site_occupancy
_atom_site_symmetry_multiplicity
_atom_site_calc_flag
_atom_site_refinement_flags
Re1 Re 1.07374(4) 0.167343(11) 0.331724(16) 0.03600(15) Uani 1 1 d .
Cl1 Cl 1.3238(3) 0.23650(10) 0.34591(13) 0.0544(5) Uani 1 1 d .
C1 C 1.2402(12) 0.1423(4) 0.5184(5) 0.051(2) Uani 1 1 d .
H1 H 1.2893 0.1131 0.4999 0.061 Uiso 1 1 calc R
C2 C 1.2773(14) 0.1490(4) 0.6001(5) 0.056(2) Uani 1 1 d .
H2 H 1.3499 0.1248 0.6366 0.067 Uiso 1 1 calc R
C3 C 1.2047(12) 0.1927(4) 0.6277(4) 0.050(2) Uani 1 1 d .
H3 H 1.2297 0.1986 0.6833 0.060 Uiso 1 1 calc R
C4 C 1.0955(11) 0.2272(3) 0.5719(4) 0.0424(18) Uani 1 1 d .
H4 H 1.0434 0.2563 0.5895 0.051 Uiso 1 1 calc R
C5 C 1.0627(10) 0.2188(3) 0.4894(4) 0.0319(15) Uani 1 1 d .
C6 C 0.9428(10) 0.2532(3) 0.4246(4) 0.0361(16) Uani 1 1 d .
C7 C 0.8880(10) 0.3013(3) 0.4425(4) 0.0375(16) Uani 1 1 d .
H7 H 0.9303 0.3134 0.4957 0.045 Uiso 1 1 calc R
C8 C 0.4766(14) 0.1760(4) 0.1203(6) 0.063(3) Uani 1 1 d .
H8 H 0.4026 0.1458 0.1123 0.076 Uiso 1 1 calc R
C9 C 0.4950(13) 0.2034(5) 0.0551(5) 0.066(3) Uani 1 1 d .
H9 H 0.4386 0.1912 0.0024 0.079 Uiso 1 1 calc R
C10 C 0.5988(13) 0.2497(4) 0.0678(5) 0.060(3) Uani 1 1 d .
H10 H 0.6051 0.2693 0.0233 0.072 Uiso 1 1 calc R
C11 C 0.6880(10) 0.2659(3) 0.1421(4) 0.0350(16) Uani 1 1 d .
H11 H 0.7600 0.2964 0.1498 0.042 Uiso 1 1 calc RD
C12 C 0.6757(10) 0.2391(3) 0.2060(4) 0.0406(18) Uani 1 1 d .
C13 C 0.7659(11) 0.2618(3) 0.2892(4) 0.0350(16) Uani 1 1 d .
C14 C 0.7070(11) 0.3103(3) 0.3026(4) 0.0386(16) Uani 1 1 d .
H14 H 0.6253 0.3289 0.2596 0.046 Uiso 1 1 calc R
C15 C 0.7685(12) 0.3319(3) 0.3804(5) 0.0394(18) Uani 1 1 d .
C16 C 0.7975(13) 0.4080(3) 0.4688(5) 0.051(2) Uani 1 1 d .
C17 C 0.9996(13) 0.4163(4) 0.4938(5) 0.054(2) Uani 1 1 d .
H17 H 1.0785 0.4035 0.4633 0.065 Uiso 1 1 calc R
C18 C 1.0855(16) 0.4440(4) 0.5650(6) 0.068(3) Uani 1 1 d .
H18 H 1.2215 0.4500 0.5814 0.082 Uiso 1 1 calc R
C19 C 0.9724(19) 0.4621(4) 0.6101(6) 0.076(3) Uani 1 1 d .
H19 H 1.0317 0.4788 0.6590 0.091 Uiso 1 1 calc R
C20 C 0.769(2) 0.4558(5) 0.5840(6) 0.084(3) Uani 1 1 d .
H20 H 0.6913 0.4700 0.6139 0.100 Uiso 1 1 calc R
C21 C 0.6801(14) 0.4286(4) 0.5138(6) 0.061(2) Uani 1 1 d .
H21 H 0.5432 0.4241 0.4966 0.074 Uiso 1 1 calc R
C22 C 0.5322(13) 0.4029(3) 0.3394(4) 0.048(2) Uani 1 1 d .
C23 C 0.5551(16) 0.4473(4) 0.2996(6) 0.067(3) Uani 1 1 d .
H23 H 0.6803 0.4616 0.3075 0.081 Uiso 1 1 calc R
C24 C 0.390(2) 0.4702(5) 0.2479(7) 0.090(4) Uani 1 1 d .
H24 H 0.4061 0.4997 0.2199 0.108 Uiso 1 1 calc R
C25 C 0.212(2) 0.4517(6) 0.2371(6) 0.088(4) Uani 1 1 d .
H25 H 0.1025 0.4681 0.2026 0.105 Uiso 1 1 calc R
C26 C 0.1895(16) 0.4078(6) 0.2772(7) 0.080(3) Uani 1 1 d .
H26 H 0.0627 0.3947 0.2702 0.096 Uiso 1 1 calc R
C27 C 0.3505(14) 0.3826(4) 0.3278(5) 0.059(2) Uani 1 1 d .
H27 H 0.3340 0.3522 0.3534 0.070 Uiso 1 1 calc R
C28 C 1.0214(14) 0.1660(3) 0.2154(6) 0.051(2) Uani 1 1 d .
C29 C 0.8845(14) 0.1154(4) 0.3243(6) 0.057(2) Uani 1 1 d .
C30 C 1.2553(13) 0.1141(4) 0.3323(6) 0.057(2) Uani 1 1 d .
C31 C 0.751(4) 0.4042(14) 0.0455(12) 0.43(5) Uani 1 1 d D
H31A H 0.8694 0.3941 0.0317 0.519 Uiso 1 1 calc R
H31B H 0.6383 0.3900 0.0039 0.519 Uiso 1 1 calc R
C32 C 0.736(13) 0.4597(14) 0.040(5) 0.58(6) Uani 1 1 d D
H32A H 0.8290 0.4755 0.0857 0.876 Uiso 1 1 d R
H32B H 0.6033 0.4694 0.0382 0.876 Uiso 1 1 d R
H32C H 0.7618 0.4709 -0.0096 0.876 Uiso 1 1 d R
N1 N 1.1357(10) 0.1760(2) 0.4635(4) 0.0391(15) Uani 1 1 d .
N2 N 0.8866(8) 0.2324(3) 0.3478(3) 0.0347(13) Uani 1 1 d .
N3 N 0.5689(11) 0.1934(4) 0.1988(5) 0.067(2) Uani 1 1 d .
N4 N 0.7073(10) 0.3805(3) 0.3955(4) 0.0497(17) Uani 1 1 d .
O1 O 0.9859(11) 0.1639(2) 0.1446(3) 0.0583(17) Uani 1 1 d .
O2 O 0.7755(14) 0.0818(4) 0.3212(7) 0.110(3) Uani 1 1 d .
O3 O 1.3592(14) 0.0786(4) 0.3333(6) 0.113(3) Uani 1 1 d .
O4 O 0.757(2) 0.3783(4) 0.1267(11) 0.209(7) Uani 1 1 d D
H4A H 0.6443 0.3710 0.1269 0.313 Uiso 1 1 d RD

loop_
_atom_site_aniso_label
_atom_site_aniso_U_11
_atom_site_aniso_U_22
_atom_site_aniso_U_33
_atom_site_aniso_U_23
_atom_site_aniso_U_13
_atom_site_aniso_U_12
Re1 0.0463(2) 0.0332(2) 0.0297(2) -0.00249(11) 0.01301(14) 0.00034(11)
Cl1 0.0581(12) 0.0608(15) 0.0481(11) -0.0068(10) 0.0216(9) -0.0149(10)
C1 0.065(5) 0.041(5) 0.046(5) 0.009(4) 0.016(4) 0.006(4)
C2 0.070(5) 0.050(5) 0.039(4) 0.010(4) 0.003(4) 0.000(4)
C3 0.057(5) 0.066(6) 0.024(3) 0.005(4) 0.007(3) 0.003(4)
C4 0.052(4) 0.049(5) 0.027(3) 0.001(3) 0.012(3) 0.002(3)
C5 0.043(4) 0.029(4) 0.024(3) 0.002(3) 0.011(3) -0.003(3)
C6 0.045(4) 0.036(4) 0.029(4) -0.004(3) 0.013(3) -0.007(3)
C7 0.051(4) 0.038(4) 0.020(3) -0.002(3) 0.006(3) -0.001(3)
C8 0.061(5) 0.067(7) 0.057(6) -0.035(5) 0.008(5) -0.006(4)
C9 0.059(5) 0.090(8) 0.042(5) -0.029(5) 0.003(4) 0.015(5)
C10 0.062(5) 0.083(8) 0.030(4) 0.002(4) 0.007(4) 0.022(5)
C11 0.040(4) 0.040(4) 0.023(3) -0.005(3) 0.006(3) 0.000(3)
C12 0.038(4) 0.051(5) 0.029(3) -0.017(3) 0.003(3) 0.004(3)
C13 0.045(4) 0.039(4) 0.021(3) 0.001(3) 0.010(3) -0.002(3)
C14 0.052(4) 0.035(4) 0.025(3) 0.007(3) 0.006(3) 0.002(3)
C15 0.051(4) 0.033(5) 0.033(4) -0.005(3) 0.010(3) -0.002(3)
C16 0.080(6) 0.036(5) 0.037(4) 0.000(4) 0.016(4) -0.001(4)
C17 0.068(5) 0.043(5) 0.048(5) -0.006(4) 0.011(4) 0.000(4)
C18 0.086(7) 0.048(6) 0.059(6) -0.006(5) 0.004(5) -0.019(5)
C19 0.114(9) 0.064(7) 0.041(5) -0.018(5) 0.011(5) -0.018(6)
C20 0.138(10) 0.069(8) 0.055(6) -0.027(6) 0.045(6) -0.010(7)
C21 0.068(6) 0.058(6) 0.057(5) -0.017(5) 0.017(4) -0.005(5)
C22 0.070(5) 0.042(5) 0.028(4) -0.001(3) 0.007(3) 0.012(4)
C23 0.100(7) 0.031(5) 0.064(6) -0.002(4) 0.012(5) 0.001(5)
C24 0.146(12) 0.045(7) 0.062(6) 0.008(5) 0.006(7) 0.031(7)
C25 0.110(9) 0.090(10) 0.048(6) -0.008(6) -0.001(6) 0.050(8)
C26 0.070(6) 0.103(10) 0.065(6) -0.030(7) 0.016(5) 0.007(6)
C27 0.074(6) 0.057(6) 0.039(4) -0.009(4) 0.008(4) 0.011(5)
C28 0.051(5) 0.044(6) 0.060(6) -0.009(4) 0.022(4) 0.000(3)
C29 0.078(6) 0.029(5) 0.067(6) -0.003(4) 0.028(5) -0.003(4)
C30 0.064(5) 0.053(6) 0.054(5) 0.002(4) 0.017(4) 0.007(4)
C31 0.21(3) 0.99(14) 0.113(18) -0.10(4) 0.069(19) -0.28(5)
C32 0.84(13) 0.20(5) 0.62(13) 0.22(7) 0.07(10) 0.03(7)
N1 0.049(4) 0.036(4) 0.032(3) 0.004(3) 0.012(3) 0.003(3)
N2 0.042(3) 0.038(4) 0.025(3) -0.003(3) 0.011(2) -0.003(3)
N3 0.058(4) 0.079(7) 0.060(5) -0.020(4) 0.010(4) 0.000(4)
N4 0.068(4) 0.037(4) 0.035(3) -0.006(3) 0.001(3) 0.011(3)
O1 0.096(5) 0.059(5) 0.024(3) -0.009(2) 0.025(3) 0.003(3)
O2 0.118(7) 0.082(7) 0.144(9) -0.036(6) 0.058(6) -0.054(6)
O3 0.115(7) 0.104(8) 0.124(8) 0.006(6) 0.043(6) 0.056(6)
O4 0.202(14) 0.189(17) 0.25(2) -0.089(15) 0.095(14) -0.047(12)

loop_
_atom_type_symbol
_atom_type_description
_atom_type_scat_dispersion_real
_atom_type_scat_dispersion_imag
_atom_type_scat_source
C C 0.0033 0.0016 'International Tables Vol C Tables 4.2.6.8 and 6.1.1.4'
Cl Cl 0.1484 0.1585 'International Tables Vol C Tables 4.2.6.8 and 6.1.1.4'
N N 0.0061 0.0033 'International Tables Vol C Tables 4.2.6.8 and 6.1.1.4'
O O 0.0106 0.0060 'International Tables Vol C Tables 4.2.6.8 and 6.1.1.4'
Re Re -1.0185 7.2310 'International Tables Vol C Tables 4.2.6.8 and 6.1.1.4'
H H 0.0000 0.0000 'International Tables Vol C Tables 4.2.6.8 and 6.1.1.4'

loop_
_geom_angle_atom_site_label_1
_geom_angle_atom_site_label_2
_geom_angle_atom_site_label_3
_geom_angle
C29 Re1 C30 86.4(5)
C29 Re1 C28 90.0(4)
C30 Re1 C28 85.1(4)
C29 Re1 N1 93.9(3)
C30 Re1 N1 98.1(3)
C28 Re1 N1 175.1(3)
C29 Re1 N2 97.1(3)
C30 Re1 N2 172.2(3)
C28 Re1 N2 101.7(3)
N1 Re1 N2 74.8(2)
C29 Re1 Cl1 178.2(3)
C30 Re1 Cl1 94.2(3)
C28 Re1 Cl1 91.7(3)
N1 Re1 Cl1 84.38(19)
N2 Re1 Cl1 82.14(17)
N1 C1 C2 122.8(9)
N1 C1 H1 118.6
C2 C1 H1 118.6
C1 C2 C3 118.6(8)
C1 C2 H2 120.7
C3 C2 H2 120.7
C4 C3 C2 119.1(7)
C4 C3 H3 120.5
C2 C3 H3 120.5
C3 C4 C5 120.1(8)
C3 C4 H4 120.0
C5 C4 H4 120.0
N1 C5 C4 120.1(7)
N1 C5 C6 116.0(6)
C4 C5 C6 123.9(7)
N2 C6 C7 123.7(6)
N2 C6 C5 115.0(6)
C7 C6 C5 121.3(6)
C6 C7 C15 119.9(6)
C6 C7 H7 120.1
C15 C7 H7 120.1
C9 C8 N3 119.7(10)
C9 C8 H8 120.2
N3 C8 H8 120.2
C8 C9 C10 119.7(8)
C8 C9 H9 120.2
C10 C9 H9 120.2
C11 C10 C9 120.6(9)
C11 C10 H10 119.7
C9 C10 H10 119.7
C10 C11 C12 120.3(8)
C10 C11 H11 119.8
C12 C11 H11 119.8
C11 C12 N3 122.8(7)
C11 C12 C13 117.8(7)
N3 C12 C13 119.2(7)
N2 C13 C14 123.6(6)
N2 C13 C12 118.8(7)
C14 C13 C12 117.3(6)
C13 C14 C15 120.6(6)
C13 C14 H14 119.7
C15 C14 H14 119.7
N4 C15 C14 121.4(7)
N4 C15 C7 122.1(7)
C14 C15 C7 116.5(7)
C17 C16 C21 119.6(8)
C17 C16 N4 120.4(8)
C21 C16 N4 120.0(8)
C16 C17 C18 119.8(9)
C16 C17 H17 120.1
C18 C17 H17 120.1
C19 C18 C17 120.4(10)
C19 C18 H18 119.8
C17 C18 H18 119.8
C18 C19 C20 120.3(9)
C18 C19 H19 119.9
C20 C19 H19 119.9
C21 C20 C19 120.5(10)
C21 C20 H20 119.8
C19 C20 H20 119.8
C20 C21 C16 119.4(10)
C20 C21 H21 120.3
C16 C21 H21 120.3
C27 C22 C23 120.2(8)
C27 C22 N4 121.9(8)
C23 C22 N4 118.0(9)
C24 C23 C22 119.1(11)
C24 C23 H23 120.5
C22 C23 H23 120.5
C25 C24 C23 121.8(12)
C25 C24 H24 119.1
C23 C24 H24 119.1
C24 C25 C26 119.1(11)
C24 C25 H25 120.4
C26 C25 H25 120.4
C25 C26 C27 121.3(12)
C25 C26 H26 119.3
C27 C26 H26 119.3
C22 C27 C26 118.5(11)
C22 C27 H27 120.7
C26 C27 H27 120.7
O1 C28 Re1 178.0(8)
O2 C29 Re1 176.7(10)
O3 C30 Re1 175.5(10)
C32 C31 O4 119(3)
C32 C31 H31A 107.6
O4 C31 H31A 107.6
C32 C31 H31B 107.6
O4 C31 H31B 107.6
H31A C31 H31B 107.0
C31 C32 H32A 110.6
C31 C32 H32B 108.4
H32A C32 H32B 109.5
C31 C32 H32C 109.5
H32A C32 H32C 109.5
H32B C32 H32C 109.5
C1 N1 C5 119.4(7)
C1 N1 Re1 124.2(6)
C5 N1 Re1 116.4(5)
C13 N2 C6 115.7(6)
C13 N2 Re1 127.6(5)
C6 N2 Re1 114.0(4)
C8 N3 C12 116.9(9)
C15 N4 C16 122.7(6)
C15 N4 C22 119.8(6)
C16 N4 C22 117.2(7)
C31 O4 H4A 109.5

loop_
_geom_bond_atom_site_label_1
_geom_bond_atom_site_label_2
_geom_bond_distance
Re1 C29 1.879(9)
Re1 C30 1.885(10)
Re1 C28 1.921(11)
Re1 N1 2.185(7)
Re1 N2 2.213(6)
Re1 Cl1 2.482(2)
C1 N1 1.340(11)
C1 C2 1.359(12)
C1 H1 0.9300
C2 C3 1.388(14)
C2 H2 0.9300
C3 C4 1.373(11)
C3 H3 0.9300
C4 C5 1.384(9)
C4 H4 0.9300
C5 N1 1.355(10)
C5 C6 1.484(9)
C6 N2 1.371(8)
C6 C7 1.372(10)
C7 C15 1.399(10)
C7 H7 0.9300
C8 C9 1.366(16)
C8 N3 1.389(11)
C8 H8 0.9300
C9 C10 1.395(15)
C9 H9 0.9300
C10 C11 1.316(10)
C10 H10 0.9300
C11 C12 1.324(11)
C11 H11 0.9300
C12 N3 1.395(12)
C12 C13 1.503(9)
C13 N2 1.350(9)
C13 C14 1.369(11)
C14 C15 1.396(10)
C14 H14 0.9300
C15 N4 1.385(10)
C16 C17 1.379(12)
C16 C21 1.393(13)
C16 N4 1.426(10)
C17 C18 1.395(12)
C17 H17 0.9300
C18 C19 1.347(16)
C18 H18 0.9300
C19 C20 1.380(16)
C19 H19 0.9300
C20 C21 1.379(13)
C20 H20 0.9300
C21 H21 0.9300
C22 C27 1.346(13)
C22 C23 1.376(13)
C22 N4 1.447(9)
C23 C24 1.373(15)
C23 H23 0.9300
C24 C25 1.305(18)
C24 H24 0.9300
C25 C26 1.368(18)
C25 H25 0.9300
C26 C27 1.376(14)
C26 H26 0.9300
C27 H27 0.9300
C28 O1 1.167(12)
C29 O2 1.155(12)
C30 O3 1.177(12)
C31 C32 1.452(10)
C31 O4 1.536(10)
C31 H31A 0.9700
C31 H31B 0.9700
C32 H32A 0.9600
C32 H32B 0.9600
C32 H32C 0.9600
O4 H4A 0.8200
